data_4343428
loop_
_publ_author_name
'Greenfield, Tiffany J.'
'Hoffman, Amanda E.'
'Marino, Nadia'
'Goos, Alan G.'
'Lloret, Francesc'
'Julve, Miguel'
'Doyle, Robert P.'

_publ_section_title
;
 Ferromagnetic Coupling in &quot;Double-Bridged&quot;
 Dihydrogenpyrophosphate Complexes of Cobalt(II) and Nickel(II).
;
_journal_issue 13
_journal_name_full 'Inorganic chemistry'
_journal_page_first 6537
_journal_page_last 6546
_journal_paper_doi 10.1021/acs.inorgchem.5b00866
_journal_volume 54
_journal_year 2015
_chemical_formula_moiety 'C20 H24 Co2 N4 O16 P4, 2(H2 O)'
_chemical_formula_sum 'C20 H28 Co2 N4 O18 P4'
_chemical_formula_weight 854.20
_chemical_name_systematic
;
 ?
;
_space_group_crystal_system triclinic
_space_group_IT_number 2
_space_group_name_Hall '-P 1'
_space_group_name_H-M_alt 'P -1'
_symmetry_space_group_name_Hall '-P 1'
_symmetry_space_group_name_H-M 'P -1'
_atom_sites_solution_hydrogens mixed
_atom_sites_solution_primary direct
_atom_sites_solution_secondary difmap
_audit_creation_method SHELXL-2013
_cell_angle_alpha 83.373(3)
_cell_angle_beta 79.281(3)
_cell_angle_gamma 67.531(2)
_cell_formula_units_Z 1
_cell_length_a 8.0269(11)
_cell_length_b 9.6018(13)
_cell_length_c 10.8292(15)
_cell_measurement_reflns_used 5868
_cell_measurement_temperature 90(2)
_cell_measurement_theta_max 30.18
_cell_measurement_theta_min 2.78
_cell_volume 756.91(18)
_computing_cell_refinement 'Bruker SAINT'
_computing_data_collection 'Bruker APEX2'
_computing_data_reduction 'Bruker SAINT'
_computing_molecular_graphics 'Bruker SHELXTL'
_computing_publication_material 'Bruker SHELXTL'
_computing_structure_refinement 'SHELXL-2013 (Sheldrick, 2013)'
_computing_structure_solution 'SHELXS-97 (Sheldrick, 2008)'
_diffrn_ambient_temperature 90(2)
_diffrn_measured_fraction_theta_full 0.997
_diffrn_measured_fraction_theta_max 0.996
_diffrn_measurement_device_type 'CCD area detector'
_diffrn_measurement_method '\f and \w scans'
_diffrn_radiation_source 'fine-focus sealed tube'
_diffrn_radiation_type MoK\a
_diffrn_radiation_wavelength 0.71073
_diffrn_reflns_av_R_equivalents 0.0576
_diffrn_reflns_av_unetI/netI 0.0561
_diffrn_reflns_laue_measured_fraction_full 0.997
_diffrn_reflns_laue_measured_fraction_max 0.996
_diffrn_reflns_limit_h_max 8
_diffrn_reflns_limit_h_min -11
_diffrn_reflns_limit_k_max 13
_diffrn_reflns_limit_k_min -13
_diffrn_reflns_limit_l_max 12
_diffrn_reflns_limit_l_min -15
_diffrn_reflns_number 25510
_diffrn_reflns_point_group_measured_fraction_full 0.997
_diffrn_reflns_point_group_measured_fraction_max 0.996
_diffrn_reflns_theta_full 25.242
_diffrn_reflns_theta_max 29.986
_diffrn_reflns_theta_min 2.779
_exptl_absorpt_coefficient_mu 1.397
_exptl_absorpt_correction_T_max 0.7791
_exptl_absorpt_correction_T_min 0.7151
_exptl_absorpt_correction_type multi-scan
_exptl_absorpt_process_details 'SADABS (Sheldrick, 2013)'
_exptl_crystal_colour pink
_exptl_crystal_density_diffrn 1.874
_exptl_crystal_description block
_exptl_crystal_F_000 434
_exptl_crystal_size_max 0.260
_exptl_crystal_size_mid 0.210
_exptl_crystal_size_min 0.190
_refine_diff_density_max 0.526
_refine_diff_density_min -0.411
_refine_diff_density_rms 0.103
_refine_ls_extinction_method none
_refine_ls_goodness_of_fit_ref 0.978
_refine_ls_hydrogen_treatment mixed
_refine_ls_matrix_type full
_refine_ls_number_parameters 231
_refine_ls_number_reflns 4390
_refine_ls_number_restraints 4
_refine_ls_restrained_S_all 0.977
_refine_ls_R_factor_all 0.0625
_refine_ls_R_factor_gt 0.0369
_refine_ls_shift/su_max 0.001
_refine_ls_shift/su_mean 0.000
_refine_ls_structure_factor_coef Fsqd
_refine_ls_weighting_details 'w=1/[\s^2^(Fo^2^)+(0.0421P)^2^] where P=(Fo^2^+2Fc^2^)/3'
_refine_ls_weighting_scheme calc
_refine_ls_wR_factor_gt 0.0758
_refine_ls_wR_factor_ref 0.0828
_reflns_Friedel_coverage 0.000
_reflns_number_gt 3291
_reflns_number_total 4390
_reflns_threshold_expression 'I > 2\s(I)'
_cod_data_source_file ic5b00866_si_002.cif
_cod_data_source_block 1
_cod_depositor_comments 'Adding full bibliography for 4343428--4343430.cif.'
_cod_database_code 4343428
_shelx_space_group_comment
;
The symmetry employed for this shelxl refinement is uniquely defined
by the following loop, which should always be used as a source of
symmetry information in preference to the above space-group names.
They are only intended as comments.
;
_shelx_estimated_absorpt_t_min 0.713
_shelx_estimated_absorpt_t_max 0.777
_shelxl_version_number 2013-4

loop_
_space_group_symop_operation_xyz
'x, y, z'
'-x, -y, -z'

loop_
_atom_site_label
_atom_site_type_symbol
_atom_site_fract_x
_atom_site_fract_y
_atom_site_fract_z
_atom_site_U_iso_or_equiv
_atom_site_adp_type
_atom_site_occupancy
_atom_site_site_symmetry_order
_atom_site_calc_flag
_atom_site_refinement_flags_posn
_atom_site_refinement_flags_adp
Co1 Co 0.59213(4) 0.76508(3) 0.66292(3) 0.00931(8) Uani 1 1 d . .
P1 P 0.22718(7) 1.06022(6) 0.57891(5) 0.00932(12) Uani 1 1 d . .
P2 P 0.34806(7) 0.77587(6) 0.45224(5) 0.00977(12) Uani 1 1 d . .
O1 O 0.3904(2) 0.99364(17) 0.64752(14) 0.0112(3) Uani 1 1 d . .
O2 O 0.0521(2) 1.11928(18) 0.67885(14) 0.0125(3) Uani 1 1 d . .
H2O H -0.0347 1.1792 0.6434 0.019 Uiso 1 1 calc R U
O3 O 0.2315(2) 1.17824(18) 0.47738(15) 0.0141(3) Uani 1 1 d . .
O4 O 0.2023(2) 0.92449(18) 0.52064(15) 0.0142(3) Uani 1 1 d . .
O5 O 0.4838(2) 0.69027(18) 0.53758(15) 0.0134(3) Uani 1 1 d . .
O6 O 0.4379(2) 0.83439(19) 0.32752(14) 0.0142(3) Uani 1 1 d . .
H6O H 0.4931 0.8869 0.3444 0.021 Uiso 1 1 calc R U
O7 O 0.2333(2) 0.69900(18) 0.41764(15) 0.0128(3) Uani 1 1 d . .
O1W O 0.7885(2) 0.54478(18) 0.68083(15) 0.0127(3) Uani 1 1 d D .
H1WA H 0.897(2) 0.530(3) 0.654(3) 0.019 Uiso 1 1 d D U
H1WB H 0.760(4) 0.478(3) 0.658(3) 0.019 Uiso 1 1 d D U
O2W O 0.1456(2) 0.5019(2) 0.61799(17) 0.0195(4) Uani 1 1 d D .
H2WA H 0.164(4) 0.562(3) 0.563(2) 0.029 Uiso 1 1 d D U
H2WB H 0.223(3) 0.421(2) 0.595(3) 0.029 Uiso 1 1 d D U
N1 N 0.4322(2) 0.7027(2) 0.82055(17) 0.0121(4) Uani 1 1 d . .
N2 N 0.6780(2) 0.8244(2) 0.81565(17) 0.0113(4) Uani 1 1 d . .
C1 C 0.3139(3) 0.6362(3) 0.8153(2) 0.0158(5) Uani 1 1 d . .
H1A H 0.2973 0.6170 0.7353 0.019 Uiso 1 1 calc R U
C2 C 0.2152(3) 0.5946(3) 0.9222(2) 0.0182(5) Uani 1 1 d . .
H2A H 0.1340 0.5462 0.9157 0.022 Uiso 1 1 calc R U
C3 C 0.2373(3) 0.6252(3) 1.0388(2) 0.0179(5) Uani 1 1 d . .
H3A H 0.1690 0.6001 1.1134 0.021 Uiso 1 1 calc R U
C4 C 0.3599(3) 0.6926(3) 1.0456(2) 0.0154(5) Uani 1 1 d . .
H4A H 0.3769 0.7141 1.1248 0.018 Uiso 1 1 calc R U
C5 C 0.4580(3) 0.7285(3) 0.9347(2) 0.0122(4) Uani 1 1 d . .
C6 C 0.5993(3) 0.7939(2) 0.9316(2) 0.0121(4) Uani 1 1 d . .
C7 C 0.6512(3) 0.8195(3) 1.0399(2) 0.0159(5) Uani 1 1 d . .
H7A H 0.5968 0.7942 1.1206 0.019 Uiso 1 1 calc R U
C8 C 0.7832(3) 0.8823(3) 1.0290(2) 0.0175(5) Uani 1 1 d . .
H8A H 0.8188 0.9023 1.1018 0.021 Uiso 1 1 calc R U
C9 C 0.8623(3) 0.9154(3) 0.9098(2) 0.0158(5) Uani 1 1 d . .
H9A H 0.9522 0.9593 0.8997 0.019 Uiso 1 1 calc R U
C10 C 0.8080(3) 0.8833(3) 0.8056(2) 0.0132(4) Uani 1 1 d . .
H10A H 0.8646 0.9036 0.7241 0.016 Uiso 1 1 calc R U

loop_
_atom_site_aniso_label
_atom_site_aniso_U_11
_atom_site_aniso_U_22
_atom_site_aniso_U_33
_atom_site_aniso_U_23
_atom_site_aniso_U_13
_atom_site_aniso_U_12
Co1 0.01075(14) 0.00978(15) 0.00730(14) 0.00084(10) -0.00120(11) -0.00410(11)
P1 0.0093(2) 0.0094(3) 0.0083(3) -0.0005(2) 0.0001(2) -0.0031(2)
P2 0.0110(2) 0.0097(3) 0.0091(3) -0.0008(2) -0.0017(2) -0.0042(2)
O1 0.0121(7) 0.0108(8) 0.0111(7) 0.0007(6) -0.0016(6) -0.0050(6)
O2 0.0107(7) 0.0157(8) 0.0090(7) -0.0001(6) 0.0000(6) -0.0035(6)
O3 0.0120(7) 0.0165(8) 0.0114(8) 0.0033(6) -0.0001(6) -0.0044(6)
O4 0.0112(7) 0.0134(8) 0.0179(9) -0.0055(6) -0.0034(6) -0.0028(6)
O5 0.0162(7) 0.0104(8) 0.0147(8) -0.0002(6) -0.0058(6) -0.0047(6)
O6 0.0196(8) 0.0174(9) 0.0103(8) 0.0002(6) -0.0023(6) -0.0122(7)
O7 0.0131(7) 0.0114(8) 0.0152(8) -0.0013(6) -0.0027(6) -0.0056(6)
O1W 0.0139(7) 0.0113(8) 0.0143(8) -0.0020(6) -0.0017(6) -0.0059(6)
O2W 0.0160(8) 0.0220(10) 0.0167(9) -0.0010(7) 0.0015(7) -0.0049(7)
N1 0.0131(9) 0.0127(9) 0.0101(9) 0.0000(7) -0.0014(7) -0.0045(7)
N2 0.0126(8) 0.0088(9) 0.0111(9) -0.0005(7) -0.0009(7) -0.0029(7)
C1 0.0159(10) 0.0148(11) 0.0171(11) 0.0012(9) -0.0044(9) -0.0059(9)
C2 0.0154(11) 0.0172(12) 0.0223(13) 0.0068(10) -0.0047(10) -0.0079(9)
C3 0.0154(10) 0.0188(12) 0.0151(11) 0.0035(9) 0.0022(9) -0.0049(9)
C4 0.0178(11) 0.0152(11) 0.0103(10) 0.0002(9) 0.0000(9) -0.0041(9)
C5 0.0118(10) 0.0109(10) 0.0107(10) 0.0013(8) -0.0020(8) -0.0009(8)
C6 0.0131(10) 0.0086(10) 0.0107(10) 0.0002(8) -0.0015(8) -0.0001(8)
C7 0.0185(11) 0.0175(12) 0.0109(11) -0.0026(9) -0.0017(9) -0.0056(9)
C8 0.0191(11) 0.0188(12) 0.0144(11) -0.0031(9) -0.0060(9) -0.0047(10)
C9 0.0149(10) 0.0148(11) 0.0189(12) -0.0011(9) -0.0049(9) -0.0059(9)
C10 0.0134(10) 0.0118(11) 0.0131(10) 0.0021(8) -0.0039(9) -0.0033(8)

loop_
_atom_type_symbol
_atom_type_description
_atom_type_scat_dispersion_real
_atom_type_scat_dispersion_imag
_atom_type_scat_source
C C 0.0033 0.0016 'International Tables Vol C Tables 4.2.6.8 and 6.1.1.4'
H H 0.0000 0.0000 'International Tables Vol C Tables 4.2.6.8 and 6.1.1.4'
N N 0.0061 0.0033 'International Tables Vol C Tables 4.2.6.8 and 6.1.1.4'
O O 0.0106 0.0060 'International Tables Vol C Tables 4.2.6.8 and 6.1.1.4'
P P 0.1023 0.0942 'International Tables Vol C Tables 4.2.6.8 and 6.1.1.4'
Co Co 0.3494 0.9721 'International Tables Vol C Tables 4.2.6.8 and 6.1.1.4'

loop_
_geom_angle_atom_site_label_1
_geom_angle_atom_site_label_2
_geom_angle_atom_site_label_3
_geom_angle
_geom_angle_site_symmetry_1
_geom_angle_site_symmetry_3
O3 Co1 O5 92.71(7) 2_676 .
O3 Co1 N1 173.65(7) 2_676 .
O5 Co1 N1 92.88(7) . .
O3 Co1 O1W 90.56(6) 2_676 .
O5 Co1 O1W 89.44(6) . .
N1 Co1 O1W 86.46(7) . .
O3 Co1 N2 97.02(7) 2_676 .
O5 Co1 N2 170.11(7) . .
N1 Co1 N2 77.32(7) . .
O1W Co1 N2 88.64(7) . .
O3 Co1 O1 89.69(6) 2_676 .
O5 Co1 O1 91.53(6) . .
N1 Co1 O1 93.19(6) . .
O1W Co1 O1 178.98(6) . .
N2 Co1 O1 90.34(7) . .
O3 Co1 Co1 54.42(4) 2_676 2_676
O5 Co1 Co1 78.02(5) . 2_676
N1 Co1 Co1 129.96(5) . 2_676
O1W Co1 Co1 141.45(5) . 2_676
N2 Co1 Co1 109.22(5) . 2_676
O1 Co1 Co1 39.18(4) . 2_676
O3 P1 O1 116.94(9) . .
O3 P1 O2 110.99(9) . .
O1 P1 O2 108.12(9) . .
O3 P1 O4 108.88(9) . .
O1 P1 O4 107.95(9) . .
O2 P1 O4 103.02(9) . .
O5 P2 O7 117.66(9) . .
O5 P2 O6 112.15(9) . .
O7 P2 O6 107.49(9) . .
O5 P2 O4 108.66(9) . .
O7 P2 O4 104.25(9) . .
O6 P2 O4 105.73(9) . .
P1 O1 Co1 132.18(10) . .
P1 O2 H2O 109.5 . .
P1 O3 Co1 141.39(10) . 2_676
P1 O4 P2 131.83(10) . .
P2 O5 Co1 130.71(10) . .
P2 O6 H6O 109.5 . .
Co1 O1W H1WA 118.8(19) . .
Co1 O1W H1WB 113.9(19) . .
H1WA O1W H1WB 110(3) . .
H2WA O2W H2WB 103(3) . .
C1 N1 C5 118.8(2) . .
C1 N1 Co1 124.99(16) . .
C5 N1 Co1 116.13(15) . .
C10 N2 C6 118.7(2) . .
C10 N2 Co1 125.26(15) . .
C6 N2 Co1 116.00(15) . .
N1 C1 C2 122.6(2) . .
N1 C1 H1A 118.7 . .
C2 C1 H1A 118.7 . .
C3 C2 C1 118.6(2) . .
C3 C2 H2A 120.7 . .
C1 C2 H2A 120.7 . .
C2 C3 C4 119.4(2) . .
C2 C3 H3A 120.3 . .
C4 C3 H3A 120.3 . .
C3 C4 C5 119.1(2) . .
C3 C4 H4A 120.5 . .
C5 C4 H4A 120.5 . .
N1 C5 C4 121.4(2) . .
N1 C5 C6 115.09(19) . .
C4 C5 C6 123.5(2) . .
N2 C6 C7 121.7(2) . .
N2 C6 C5 115.4(2) . .
C7 C6 C5 122.9(2) . .
C8 C7 C6 119.3(2) . .
C8 C7 H7A 120.3 . .
C6 C7 H7A 120.3 . .
C9 C8 C7 118.9(2) . .
C9 C8 H8A 120.6 . .
C7 C8 H8A 120.6 . .
C10 C9 C8 118.9(2) . .
C10 C9 H9A 120.6 . .
C8 C9 H9A 120.6 . .
N2 C10 C9 122.5(2) . .
N2 C10 H10A 118.8 . .
C9 C10 H10A 118.8 . .

loop_
_geom_bond_atom_site_label_1
_geom_bond_atom_site_label_2
_geom_bond_distance
_geom_bond_site_symmetry_2
Co1 O3 2.0512(15) 2_676
Co1 O5 2.0629(16) .
Co1 N1 2.1114(19) .
Co1 O1W 2.1134(16) .
Co1 N2 2.1161(19) .
Co1 O1 2.1832(15) .
Co1 Co1 5.3065(8) 2_676
P1 O3 1.4908(16) .
P1 O1 1.5130(16) .
P1 O2 1.5602(16) .
P1 O4 1.6040(17) .
P2 O5 1.4939(16) .
P2 O7 1.4988(17) .
P2 O6 1.5595(16) .
P2 O4 1.6123(16) .
O2 H2O 0.8400 .
O3 Co1 2.0512(15) 2_676
O6 H6O 0.8400 .
O1W H1WA 0.829(17) .
O1W H1WB 0.832(17) .
O2W H2WA 0.816(17) .
O2W H2WB 0.818(17) .
N1 C1 1.342(3) .
N1 C5 1.356(3) .
N2 C10 1.347(3) .
N2 C6 1.350(3) .
C1 C2 1.386(3) .
C1 H1A 0.9500 .
C2 C3 1.385(4) .
C2 H2A 0.9500 .
C3 C4 1.386(3) .
C3 H3A 0.9500 .
C4 C5 1.393(3) .
C4 H4A 0.9500 .
C5 C6 1.486(3) .
C6 C7 1.392(3) .
C7 C8 1.388(3) .
C7 H7A 0.9500 .
C8 C9 1.388(3) .
C8 H8A 0.9500 .
C9 C10 1.387(3) .
C9 H9A 0.9500 .
C10 H10A 0.9500 .

loop_
_geom_hbond_atom_site_label_D
_geom_hbond_atom_site_label_H
_geom_hbond_atom_site_label_A
_geom_hbond_distance_DH
_geom_hbond_distance_HA
_geom_hbond_distance_DA
_geom_hbond_angle_DHA
_geom_hbond_site_symmetry_A
O1W H1WA O2W 0.829(17) 1.877(18) 2.699(2) 171(3) 1_655
O1W H1WB O7 0.832(17) 1.948(18) 2.757(2) 164(3) 2_666
O2W H2WA O7 0.816(17) 2.065(18) 2.879(2) 175(3) .
O2W H2WB O5 0.818(17) 2.43(2) 3.123(2) 143(3) 2_666
O2 H2O O7 0.84 1.77 2.607(2) 173.9 2_576
O6 H6O O1 0.84 1.75 2.585(2) 170.3 2_676
